data_2240136
loop_
_publ_author_name
'Sartain, Hope T.'
'Staples, Richard J.'
'Biros, Shannon M.'

_publ_section_title
;
 Crystal structure of
 pentakis(ethylenediamine-\k^2^<i>N</i>,<i>N</i>')lanthanum(III)
 trichloride--ethylenediamine--dichloromethane (1/1/1)
;
_journal_coeditor_code PK2532
_journal_issue 11
_journal_name_full 'Acta Crystallographica Section E'
_journal_page_first 424
_journal_page_last 426
_journal_paper_doi 10.1107/S1600536814023289
_journal_volume 70
_journal_year 2014
_chemical_formula_iupac '[La (C2 H8 N2)5] Cl3, C2 H8 N2, C H2 Cl2 '
_chemical_formula_moiety 'C10 H40 La N10 3+, 3(Cl -), C2 H8 N2, C H2 Cl2'
_chemical_formula_sum 'C13 H50 Cl5 La N12'
_chemical_formula_weight 690.78
_chemical_name_systematic
;Pentakis(ethylenediamine-\k^2^<i>N</i>,<i>N</i>')lanthanum(III)
trichloride--ethylenediamine--dichloromethane (1/1/1)
;
_space_group_crystal_system monoclinic
_space_group_IT_number 14
_space_group_name_Hall '-P 2yn'
_space_group_name_H-M_alt 'P 1 21/n 1'
_symmetry_space_group_name_Hall '-P 2yn'
_symmetry_space_group_name_H-M 'P 1 21/n 1'
_atom_sites_solution_hydrogens mixed
_atom_sites_solution_primary direct
_cell_angle_alpha 90.0000
_cell_angle_beta 92.1560(9)
_cell_angle_gamma 90.0000
_cell_formula_units_Z 4
_cell_length_a 8.8070(7)
_cell_length_b 14.6530(12)
_cell_length_c 22.1110(18)
_cell_measurement_reflns_used 9898
_cell_measurement_temperature 173.15
_cell_measurement_theta_max 26.029
_cell_measurement_theta_min 2.308
_cell_volume 2851.4(4)
_computing_cell_refinement
;
SAINT (Bruker, 2012)
;
_computing_data_collection
;
APEX2 (Bruker, 2012)
;
_computing_data_reduction
;
SAINT (Bruker, 2012)
;
_computing_molecular_graphics
;
CrystalMaker (Palmer, 2007)
;
_computing_publication_material
;
OLEX2 (Dolomanov <i>et al.</i>,  2009, 2014)
;
_computing_structure_refinement
;
SHELXL97 (Sheldrick, 2008)
;
_computing_structure_solution
;
SHELXS2013 (Sheldrick, 2008)
;
_diffrn_ambient_temperature 173.15
_diffrn_measured_fraction_theta_full 0.999
_diffrn_measured_fraction_theta_max 0.998
_diffrn_measurement_device_type 'Bruker APEXII CCD'
_diffrn_measurement_method '\f and \w scans'
_diffrn_radiation_type MoK\a
_diffrn_radiation_wavelength 0.71073
_diffrn_reflns_av_R_equivalents 0.0560
_diffrn_reflns_limit_h_max 10
_diffrn_reflns_limit_h_min -10
_diffrn_reflns_limit_k_max 18
_diffrn_reflns_limit_k_min -18
_diffrn_reflns_limit_l_max 27
_diffrn_reflns_limit_l_min -27
_diffrn_reflns_number 24978
_diffrn_reflns_theta_full 26.000
_diffrn_reflns_theta_max 26.035
_diffrn_reflns_theta_min 1.668
_exptl_absorpt_coefficient_mu 1.993
_exptl_absorpt_correction_T_max 0.7453
_exptl_absorpt_correction_T_min 0.6412
_exptl_absorpt_correction_type multi-scan
_exptl_absorpt_process_details
;
(SADABS; Bruker, 2012)
;
_exptl_crystal_colour colourless
_exptl_crystal_density_diffrn 1.609
_exptl_crystal_description block
_exptl_crystal_F_000 1248
_exptl_crystal_size_max 0.26
_exptl_crystal_size_mid 0.20
_exptl_crystal_size_min 0.08
_refine_diff_density_max 0.800
_refine_diff_density_min -0.484
_refine_ls_extinction_method none
_refine_ls_goodness_of_fit_ref 1.071
_refine_ls_hydrogen_treatment mixed
_refine_ls_matrix_type full
_refine_ls_number_parameters 265
_refine_ls_number_reflns 5609
_refine_ls_number_restraints 2
_refine_ls_restrained_S_all 1.070
_refine_ls_R_factor_all 0.0441
_refine_ls_R_factor_gt 0.0328
_refine_ls_shift/su_max 0.001
_refine_ls_shift/su_mean 0.000
_refine_ls_structure_factor_coef Fsqd
_refine_ls_weighting_details 'w=1/[\s^2^(Fo^2^)+(0.0267P)^2^+1.7999P] where P=(Fo^2^+2Fc^2^)/3'
_refine_ls_weighting_scheme calc
_refine_ls_wR_factor_gt 0.0728
_refine_ls_wR_factor_ref 0.0772
_reflns_number_gt 4502
_reflns_number_total 5609
_reflns_threshold_expression I>2\s(I)
_cod_data_source_file pk2532sup1.cf
_cod_data_source_block I
_cod_database_code 2240136
_cod_database_fobs_code 2240136
_shelx_space_group_comment
;
The symmetry employed for this shelxl refinement is uniquely defined
by the following loop, which should always be used as a source of
symmetry information in preference to the above space-group names.
They are only intended as comments.
;

loop_
_space_group_symop_operation_xyz
'x, y, z'
'-x+1/2, y+1/2, -z+1/2'
'-x, -y, -z'
'x-1/2, -y-1/2, z-1/2'

loop_
_atom_site_type_symbol
_atom_site_label
_atom_site_fract_x
_atom_site_fract_y
_atom_site_fract_z
_atom_site_U_iso_or_equiv
_atom_site_adp_type
_atom_site_calc_flag
_atom_site_occupancy
C C1 0.2628(4) 0.5116(2) 0.18320(17) 0.0262(9) Uani d 1
H H1A 0.3319 0.5161 0.1491 0.031 Uiso calc 1
H H1B 0.1660 0.5421 0.1712 0.031 Uiso calc 1
C C2 0.2336(4) 0.4129(3) 0.19737(18) 0.0266(9) Uani d 1
H H2A 0.1632 0.4083 0.2311 0.032 Uiso calc 1
H H2B 0.1860 0.3823 0.1615 0.032 Uiso calc 1
C C3 0.7194(5) 0.5131(3) 0.16495(17) 0.0310(9) Uani d 1
H H3A 0.7760 0.5549 0.1388 0.037 Uiso calc 1
H H3B 0.6242 0.4949 0.1429 0.037 Uiso calc 1
C C4 0.8134(5) 0.4305(3) 0.17969(19) 0.0339(10) Uani d 1
H H4A 0.8398 0.3991 0.1419 0.041 Uiso calc 1
H H4B 0.9090 0.4490 0.2013 0.041 Uiso calc 1
C C5 0.3650(5) 0.6338(3) 0.40189(17) 0.0305(9) Uani d 1
H H5A 0.4208 0.6271 0.4414 0.037 Uiso calc 1
H H5B 0.2716 0.6694 0.4085 0.037 Uiso calc 1
C C6 0.4623(5) 0.6844(3) 0.35888(19) 0.0344(10) Uani d 1
H H6A 0.4039 0.6961 0.3205 0.041 Uiso calc 1
H H6B 0.4929 0.7439 0.3766 0.041 Uiso calc 1
C C7 0.7721(4) 0.4076(3) 0.44040(17) 0.0294(9) Uani d 1
H H7A 0.7795 0.3422 0.4296 0.035 Uiso calc 1
H H7B 0.7965 0.4139 0.4843 0.035 Uiso calc 1
C C8 0.8836(4) 0.4622(3) 0.40492(17) 0.0269(9) Uani d 1
H H8A 0.8835 0.5264 0.4187 0.032 Uiso calc 1
H H8B 0.9873 0.4374 0.4121 0.032 Uiso calc 1
C C9 0.3576(4) 0.2426(2) 0.35430(17) 0.0237(8) Uani d 1
H H9A 0.3327 0.2148 0.3143 0.028 Uiso calc 1
H H9B 0.2949 0.2125 0.3847 0.028 Uiso calc 1
C C10 0.5227(4) 0.2286(2) 0.37051(18) 0.0257(9) Uani d 1
H H10A 0.5466 0.2532 0.4115 0.031 Uiso calc 1
H H10B 0.5468 0.1626 0.3707 0.031 Uiso calc 1
C C11 0.4553(7) 0.3735(4) 0.0489(2) 0.0655(16) Uani d 1
H H11A 0.5073 0.4325 0.0428 0.079 Uiso calc 1
H H11B 0.3597 0.3868 0.0694 0.079 Uiso calc 1
C C12 0.4146(6) 0.3342(4) -0.0121(2) 0.0622(15) Uani d 1
H H12A 0.3609 0.2755 -0.0072 0.075 Uiso calc 1
H H12B 0.3452 0.3765 -0.0346 0.075 Uiso calc 1
N N1 0.3317(3) 0.55679(19) 0.23696(13) 0.0219(7) Uani d 1
H H1C 0.2558 0.5739 0.2613 0.026 Uiso calc 1
H H1D 0.3785 0.6086 0.2247 0.026 Uiso calc 1
N N2 0.3778(3) 0.3682(2) 0.21431(14) 0.0252(7) Uani d 1
H H2C 0.4356 0.3653 0.1811 0.030 Uiso calc 1
H H2D 0.3583 0.3100 0.2260 0.030 Uiso calc 1
N N3 0.6840(3) 0.5592(2) 0.22174(14) 0.0256(7) Uani d 1
H H3C 0.6236 0.6081 0.2126 0.031 Uiso calc 1
H H3D 0.7722 0.5810 0.2390 0.031 Uiso calc 1
N N4 0.7274(3) 0.3678(2) 0.21809(14) 0.0260(7) Uani d 1
H H4C 0.7945 0.3301 0.2380 0.031 Uiso calc 1
H H4D 0.6663 0.3325 0.1936 0.031 Uiso calc 1
N N5 0.3228(3) 0.5422(2) 0.37834(14) 0.0256(7) Uani d 1
H H5C 0.2345 0.5475 0.3559 0.031 Uiso calc 1
H H5D 0.3041 0.5054 0.4104 0.031 Uiso calc 1
N N6 0.5999(4) 0.6293(2) 0.34667(15) 0.0329(8) Uani d 1
H H6C 0.6588 0.6260 0.3813 0.039 Uiso calc 1
H H6D 0.6545 0.6590 0.3186 0.039 Uiso calc 1
N N7 0.6166(3) 0.4406(2) 0.42665(13) 0.0245(7) Uani d 1
H H7C 0.6057 0.4964 0.4440 0.029 Uiso calc 1
H H7D 0.5497 0.4020 0.4439 0.029 Uiso calc 1
N N8 0.8420(3) 0.45799(19) 0.33983(13) 0.0212(7) Uani d 1
H H8C 0.8860 0.4073 0.3245 0.025 Uiso calc 1
H H8D 0.8844 0.5071 0.3218 0.025 Uiso calc 1
N N9 0.3234(3) 0.34180(19) 0.35234(13) 0.0209(7) Uani d 1
H H9C 0.3059 0.3606 0.3907 0.025 Uiso calc 1
H H9D 0.2357 0.3499 0.3299 0.025 Uiso calc 1
N N10 0.6137(3) 0.27590(19) 0.32585(14) 0.0226(7) Uani d 1
H H10C 0.6034 0.2455 0.2900 0.027 Uiso calc 1
H H10D 0.7132 0.2725 0.3383 0.027 Uiso calc 1
N N11 0.5512(6) 0.3182(4) 0.08964(19) 0.0620(13) Uani d 1
H H11C 0.637(6) 0.307(4) 0.067(2) 0.074 Uiso d 1
H H11D 0.517(6) 0.255(4) 0.100(2) 0.074 Uiso d 1
N N12 0.5498(5) 0.3195(4) -0.04637(19) 0.0626(13) Uani d 1
H H12C 0.517(6) 0.301(4) -0.0835(13) 0.075 Uiso d 1
H H12D 0.599(5) 0.271(3) -0.028(2) 0.075 Uiso d 1
Cl Cl2 1.01159(10) 0.64537(6) 0.29560(4) 0.0277(2) Uani d 1
Cl Cl3 0.29715(13) 0.36410(9) 0.49867(5) 0.0470(3) Uani d 1
La La1 0.54253(2) 0.45443(2) 0.30593(2) 0.01558(7) Uani d 1
Cl Cl1 0.99179(10) 0.25647(6) 0.30115(4) 0.0258(2) Uani d 1

loop_
_atom_site_aniso_label
_atom_site_aniso_U_11
_atom_site_aniso_U_22
_atom_site_aniso_U_33
_atom_site_aniso_U_12
_atom_site_aniso_U_13
_atom_site_aniso_U_23
C1 0.027(2) 0.023(2) 0.028(2) 0.0032(17) -0.0073(17) 0.0034(17)
C2 0.023(2) 0.026(2) 0.031(2) -0.0002(17) -0.0042(17) -0.0012(17)
C3 0.029(2) 0.040(2) 0.024(2) -0.0064(19) 0.0041(18) 0.0083(18)
C4 0.026(2) 0.043(3) 0.032(2) 0.0007(19) 0.0099(19) -0.0028(19)
C5 0.036(2) 0.031(2) 0.025(2) 0.0080(19) 0.0063(18) -0.0065(18)
C6 0.051(3) 0.0153(19) 0.036(2) 0.0070(19) -0.004(2) -0.0030(18)
C7 0.028(2) 0.034(2) 0.026(2) -0.0024(18) -0.0077(17) 0.0045(18)
C8 0.023(2) 0.028(2) 0.029(2) -0.0052(17) -0.0054(17) -0.0026(17)
C9 0.022(2) 0.0191(19) 0.030(2) -0.0055(16) 0.0024(16) 0.0000(16)
C10 0.023(2) 0.0169(18) 0.037(2) -0.0005(16) -0.0039(17) 0.0050(17)
C11 0.093(4) 0.062(4) 0.041(3) 0.004(3) 0.005(3) -0.009(3)
C12 0.069(4) 0.071(4) 0.047(3) 0.010(3) 0.005(3) -0.014(3)
N1 0.0183(15) 0.0187(16) 0.0285(17) 0.0004(13) -0.0002(13) 0.0018(13)
N2 0.0290(18) 0.0188(16) 0.0277(18) 0.0046(14) -0.0014(14) -0.0011(14)
N3 0.0191(16) 0.0244(18) 0.0331(19) 0.0015(13) -0.0003(14) 0.0061(14)
N4 0.0235(17) 0.0281(18) 0.0262(17) 0.0037(14) -0.0023(14) -0.0019(15)
N5 0.0274(17) 0.0266(17) 0.0230(17) 0.0043(14) 0.0027(14) 0.0037(14)
N6 0.041(2) 0.0261(18) 0.0322(19) -0.0063(16) 0.0094(16) -0.0028(15)
N7 0.0230(16) 0.0242(17) 0.0261(18) -0.0044(14) -0.0022(14) 0.0012(14)
N8 0.0227(16) 0.0177(15) 0.0233(16) -0.0037(13) 0.0027(13) 0.0012(13)
N9 0.0175(15) 0.0222(16) 0.0231(16) 0.0008(13) 0.0001(13) -0.0019(13)
N10 0.0181(16) 0.0167(15) 0.0328(18) 0.0022(13) -0.0012(14) -0.0048(14)
N11 0.079(4) 0.076(3) 0.031(2) -0.011(3) 0.003(2) 0.004(2)
N12 0.058(3) 0.093(4) 0.037(3) 0.007(3) 0.004(2) -0.005(3)
Cl2 0.0252(5) 0.0238(5) 0.0344(5) -0.0039(4) 0.0016(4) 0.0055(4)
Cl3 0.0445(7) 0.0638(8) 0.0329(6) -0.0136(6) 0.0039(5) -0.0157(6)
La1 0.01471(11) 0.01412(11) 0.01787(12) 0.00034(9) 0.00007(8) -0.00003(9)
Cl1 0.0181(4) 0.0217(5) 0.0371(5) 0.0024(4) -0.0034(4) -0.0033(4)

loop_
_atom_type_symbol
_atom_type_description
_atom_type_scat_dispersion_real
_atom_type_scat_dispersion_imag
_atom_type_scat_source
C C 0.0033 0.0016 'International Tables Vol C Tables 4.2.6.8 and 6.1.1.4'
H H 0.0000 0.0000 'International Tables Vol C Tables 4.2.6.8 and 6.1.1.4'
Cl Cl 0.1484 0.1585 'International Tables Vol C Tables 4.2.6.8 and 6.1.1.4'
La La -0.2871 2.4523 'International Tables Vol C Tables 4.2.6.8 and 6.1.1.4'
N N 0.0061 0.0033 'International Tables Vol C Tables 4.2.6.8 and 6.1.1.4'

loop_
_geom_angle_atom_site_label_1
_geom_angle_atom_site_label_2
_geom_angle_atom_site_label_3
_geom_angle
H1A C1 H1B 108.2
C2 C1 H1A 109.8
C2 C1 H1B 109.8
N1 C1 H1A 109.8
N1 C1 H1B 109.8
N1 C1 C2 109.5(3)
C1 C2 H2A 109.8
C1 C2 H2B 109.8
H2A C2 H2B 108.3
N2 C2 C1 109.3(3)
N2 C2 H2A 109.8
N2 C2 H2B 109.8
H3A C3 H3B 108.3
C4 C3 H3A 110.0
C4 C3 H3B 110.0
N3 C3 H3A 110.0
N3 C3 H3B 110.0
N3 C3 C4 108.6(3)
C3 C4 H4A 109.7
C3 C4 H4B 109.7
H4A C4 H4B 108.2
N4 C4 C3 109.6(3)
N4 C4 H4A 109.7
N4 C4 H4B 109.7
H5A C5 H5B 108.0
C6 C5 H5A 109.3
C6 C5 H5B 109.3
N5 C5 H5A 109.3
N5 C5 H5B 109.3
N5 C5 C6 111.5(3)
C5 C6 H6A 109.8
C5 C6 H6B 109.8
H6A C6 H6B 108.2
N6 C6 C5 109.6(3)
N6 C6 H6A 109.8
N6 C6 H6B 109.8
H7A C7 H7B 108.2
C8 C7 H7A 109.7
C8 C7 H7B 109.7
N7 C7 H7A 109.7
N7 C7 H7B 109.7
N7 C7 C8 109.7(3)
C7 C8 H8A 109.6
C7 C8 H8B 109.6
H8A C8 H8B 108.2
N8 C8 C7 110.1(3)
N8 C8 H8A 109.6
N8 C8 H8B 109.6
H9A C9 H9B 108.2
C10 C9 H9A 109.8
C10 C9 H9B 109.8
N9 C9 H9A 109.8
N9 C9 H9B 109.8
N9 C9 C10 109.5(3)
C9 C10 H10A 109.9
C9 C10 H10B 109.9
H10A C10 H10B 108.3
N10 C10 C9 108.9(3)
N10 C10 H10A 109.9
N10 C10 H10B 109.9
H11A C11 H11B 107.3
C12 C11 H11A 108.0
C12 C11 H11B 108.0
N11 C11 H11A 108.0
N11 C11 H11B 108.0
N11 C11 C12 117.1(5)
C11 C12 H12A 109.5
C11 C12 H12B 109.5
H12A C12 H12B 108.1
N12 C12 C11 110.7(5)
N12 C12 H12A 109.5
N12 C12 H12B 109.5
C1 N1 H1C 108.2
C1 N1 H1D 108.2
C1 N1 La1 116.4(2)
H1C N1 H1D 107.3
La1 N1 H1C 108.2
La1 N1 H1D 108.2
C2 N2 H2C 108.7
C2 N2 H2D 108.7
C2 N2 La1 114.2(2)
H2C N2 H2D 107.6
La1 N2 H2C 108.7
La1 N2 H2D 108.7
C3 N3 H3C 108.3
C3 N3 H3D 108.3
C3 N3 La1 116.0(2)
H3C N3 H3D 107.4
La1 N3 H3C 108.3
La1 N3 H3D 108.3
C4 N4 H4C 108.4
C4 N4 H4D 108.4
C4 N4 La1 115.4(2)
H4C N4 H4D 107.5
La1 N4 H4C 108.4
La1 N4 H4D 108.4
C5 N5 H5C 108.3
C5 N5 H5D 108.3
C5 N5 La1 115.9(2)
H5C N5 H5D 107.4
La1 N5 H5C 108.3
La1 N5 H5D 108.3
C6 N6 H6C 108.5
C6 N6 H6D 108.5
C6 N6 La1 115.0(2)
H6C N6 H6D 107.5
La1 N6 H6C 108.5
La1 N6 H6D 108.5
C7 N7 H7C 108.7
C7 N7 H7D 108.7
C7 N7 La1 114.3(2)
H7C N7 H7D 107.6
La1 N7 H7C 108.7
La1 N7 H7D 108.7
C8 N8 H8C 107.7
C8 N8 H8D 107.7
C8 N8 La1 118.3(2)
H8C N8 H8D 107.1
La1 N8 H8C 107.7
La1 N8 H8D 107.7
C9 N9 H9C 108.1
C9 N9 H9D 108.1
C9 N9 La1 116.8(2)
H9C N9 H9D 107.3
La1 N9 H9C 108.1
La1 N9 H9D 108.1
C10 N10 H10C 108.4
C10 N10 H10D 108.4
C10 N10 La1 115.7(2)
H10C N10 H10D 107.4
La1 N10 H10C 108.4
La1 N10 H10D 108.4
C11 N11 H11C 103(3)
C11 N11 H11D 119(3)
H11C N11 H11D 103(4)
C12 N12 H12C 106(4)
C12 N12 H12D 106(3)
H12C N12 H12D 107(5)
N1 La1 N4 104.45(9)
N1 La1 N5 67.35(9)
N2 La1 N1 61.58(8)
N2 La1 N4 66.21(9)
N2 La1 N5 105.61(9)
N2 La1 N6 138.76(10)
N2 La1 N9 69.13(9)
N3 La1 N1 68.85(9)
N3 La1 N2 89.86(9)
N3 La1 N4 60.42(9)
N3 La1 N5 117.46(9)
N3 La1 N6 67.65(9)
N3 La1 N9 157.71(9)
N5 La1 N4 170.99(9)
N6 La1 N1 77.84(9)
N6 La1 N4 121.97(9)
N6 La1 N5 61.26(9)
N6 La1 N9 123.74(9)
N7 La1 N1 134.62(9)
N7 La1 N2 141.70(9)
N7 La1 N3 127.29(9)
N7 La1 N4 120.46(9)
N7 La1 N5 68.18(9)
N7 La1 N6 73.46(9)
N7 La1 N9 74.78(9)
N8 La1 N1 139.36(8)
N8 La1 N2 133.73(9)
N8 La1 N3 73.49(9)
N8 La1 N4 68.06(9)
N8 La1 N5 120.47(9)
N8 La1 N6 74.19(9)
N8 La1 N7 62.48(9)
N8 La1 N9 126.37(8)
N8 La1 N10 76.02(9)
N9 La1 N1 93.69(9)
N9 La1 N4 114.06(8)
N9 La1 N5 64.21(8)
N10 La1 N1 138.45(9)
N10 La1 N2 77.87(9)
N10 La1 N3 122.62(9)
N10 La1 N4 63.40(9)
N10 La1 N5 119.86(9)
N10 La1 N6 143.34(10)
N10 La1 N7 74.08(9)
N10 La1 N9 61.72(8)

loop_
_geom_bond_atom_site_label_1
_geom_bond_atom_site_label_2
_geom_bond_distance
C1 H1A 0.9900
C1 H1B 0.9900
C1 C2 1.504(5)
C1 N1 1.472(5)
C2 H2A 0.9900
C2 H2B 0.9900
C2 N2 1.465(4)
C3 H3A 0.9900
C3 H3B 0.9900
C3 C4 1.495(6)
C3 N3 1.470(5)
C4 H4A 0.9900
C4 H4B 0.9900
C4 N4 1.479(5)
C5 H5A 0.9900
C5 H5B 0.9900
C5 C6 1.500(5)
C5 N5 1.481(5)
C6 H6A 0.9900
C6 H6B 0.9900
C6 N6 1.490(5)
C7 H7A 0.9900
C7 H7B 0.9900
C7 C8 1.509(5)
C7 N7 1.474(4)
C8 H8A 0.9900
C8 H8B 0.9900
C8 N8 1.473(5)
C9 H9A 0.9900
C9 H9B 0.9900
C9 C10 1.498(5)
C9 N9 1.485(4)
C10 H10A 0.9900
C10 H10B 0.9900
C10 N10 1.469(4)
C11 H11A 0.9900
C11 H11B 0.9900
C11 C12 1.498(7)
C11 N11 1.458(7)
C12 H12A 0.9900
C12 H12B 0.9900
C12 N12 1.451(6)
N1 H1C 0.9100
N1 H1D 0.9100
N1 La1 2.794(3)
N2 H2C 0.9100
N2 H2D 0.9100
N2 La1 2.754(3)
N3 H3C 0.9100
N3 H3D 0.9100
N3 La1 2.748(3)
N4 H4C 0.9100
N4 H4D 0.9100
N4 La1 2.876(3)
N5 H5C 0.9100
N5 H5D 0.9100
N5 La1 2.863(3)
N6 H6C 0.9100
N6 H6D 0.9100
N6 La1 2.756(3)
N7 H7C 0.9100
N7 H7D 0.9100
N7 La1 2.731(3)
N8 H8C 0.9100
N8 H8D 0.9100
N8 La1 2.715(3)
N9 H9C 0.9100
N9 H9D 0.9100
N9 La1 2.766(3)
N10 H10C 0.9100
N10 H10D 0.9100
N10 La1 2.722(3)
N11 H11C 0.94(5)
N11 H11D 1.00(5)
N12 H12C 0.899(19)
N12 H12D 0.915(19)

loop_
_geom_hbond_atom_site_label_D
_geom_hbond_atom_site_label_H
_geom_hbond_atom_site_label_A
_geom_hbond_site_symmetry_A
_geom_hbond_distance_DH
_geom_hbond_distance_HA
_geom_hbond_distance_DA
_geom_hbond_angle_DHA
N1 H1C Cl2 1_455 0.91 2.53 3.405(3) 160.4
N2 H2C N11 . 0.91 2.40 3.284(5) 164.1
N2 H2D Cl2 2_645 0.91 2.72 3.417(3) 134.1
N3 H3D Cl2 . 0.91 2.59 3.497(3) 175.5
N4 H4D N11 . 0.91 2.49 3.267(5) 144.0
N5 H5C Cl2 1_455 0.91 2.74 3.573(3) 153.2
N7 H7C Cl3 3_666 0.91 2.54 3.376(3) 153.6
N7 H7D Cl3 . 0.91 2.63 3.470(3) 153.5
N8 H8D Cl2 . 0.91 2.40 3.292(3) 167.9
N10 H10C Cl2 2_645 0.91 2.57 3.445(3) 160.6
N11 H11D Cl2 2_645 1.00(5) 2.83(5) 3.642(5) 139(4)

loop_
_geom_torsion_atom_site_label_1
_geom_torsion_atom_site_label_2
_geom_torsion_atom_site_label_3
_geom_torsion_atom_site_label_4
_geom_torsion
C1 C2 N2 La1 53.4(3)
C2 C1 N1 La1 38.3(4)
C3 C4 N4 La1 -37.3(4)
C4 C3 N3 La1 -55.8(4)
C5 C6 N6 La1 54.5(4)
C6 C5 N5 La1 32.3(4)
C7 C8 N8 La1 35.5(4)
C8 C7 N7 La1 50.1(3)
C9 C10 N10 La1 51.9(3)
C10 C9 N9 La1 37.7(4)
N1 C1 C2 N2 -60.2(4)
N3 C3 C4 N4 60.3(4)
N5 C5 C6 N6 -56.6(4)
N7 C7 C8 N8 -55.7(4)
N9 C9 C10 N10 -57.8(4)
N11 C11 C12 N12 -62.1(7)
